data_4064259
loop_
_publ_author_name
'Shanmugaraju, Sankarasekaran'
'Bar, Arun Kumar'
'Joshi, Sachin A.'
'Patil, Yogesh P.'
'Mukherjee, Partha Sarathi'

_publ_section_title
;
 Constructions of 2D-Metallamacrocycles Using Half-Sandwich
 RuII2Precursors: Synthesis, Molecular Structures, and Self-Selection for
 a Single Linkage Isomer
;
_journal_issue 7
_journal_name_full Organometallics
_journal_page_first 1951
_journal_paper_doi 10.1021/om2000019
_journal_volume 30
_journal_year 2011
_chemical_formula_moiety 'C66 H74 N6 O10 Ru4, C6 H3 O3, 3(C F3 O3 S)'
_chemical_formula_sum 'C75 H77 F9 N6 O22 Ru4 S3'
_chemical_formula_weight 2085.92
_chemical_name_systematic
;
 ?
;
_space_group_IT_number 2
_symmetry_cell_setting triclinic
_symmetry_space_group_name_Hall '-P 1'
_symmetry_space_group_name_H-M 'P -1'
_atom_sites_solution_hydrogens geom
_atom_sites_solution_primary direct
_atom_sites_solution_secondary difmap
_audit_creation_method SHELXL-97
_cell_angle_alpha 100.894(4)
_cell_angle_beta 98.465(4)
_cell_angle_gamma 111.165(4)
_cell_formula_units_Z 2
_cell_length_a 16.000(4)
_cell_length_b 17.277(4)
_cell_length_c 18.620(4)
_cell_measurement_temperature 150(2)
_cell_volume 4581.2(19)
_computing_cell_refinement 'Bruker kappa apex ccd'
_computing_data_collection 'Bruker kappa apex ccd'
_computing_data_reduction 'Bruker saint'
_computing_molecular_graphics ortep-III
_computing_publication_material WinGX1.80.05
_computing_structure_refinement 'SHELXL-97 (Sheldrick, 2008)'
_computing_structure_solution shelxs-97
_diffrn_ambient_temperature 150(2)
_diffrn_detector_area_resol_mean 0.3
_diffrn_measured_fraction_theta_full 0.918
_diffrn_measured_fraction_theta_max 0.918
_diffrn_measurement_device_type 'CCD area detector'
_diffrn_measurement_method 'phi and omega scan'
_diffrn_radiation_monochromator graphite
_diffrn_radiation_source 'fine-focus sealed tube'
_diffrn_radiation_type MoK\a
_diffrn_radiation_wavelength 0.71073
_diffrn_reflns_av_R_equivalents 0.0930
_diffrn_reflns_av_sigmaI/netI 0.1386
_diffrn_reflns_limit_h_max 21
_diffrn_reflns_limit_h_min -20
_diffrn_reflns_limit_k_max 22
_diffrn_reflns_limit_k_min -23
_diffrn_reflns_limit_l_max 23
_diffrn_reflns_limit_l_min -23
_diffrn_reflns_number 52971
_diffrn_reflns_theta_full 27.50
_diffrn_reflns_theta_max 27.50
_diffrn_reflns_theta_min 1.40
_exptl_absorpt_coefficient_mu 0.842
_exptl_absorpt_correction_T_max 0.9058
_exptl_absorpt_correction_T_min 0.7629
_exptl_absorpt_correction_type empirical
_exptl_absorpt_process_details sadabs
_exptl_crystal_colour yellow
_exptl_crystal_density_diffrn 1.531
_exptl_crystal_density_method 'not measured'
_exptl_crystal_description 'block shape'
_exptl_crystal_F_000 1156
_exptl_crystal_size_max 0.35
_exptl_crystal_size_mid 0.32
_exptl_crystal_size_min 0.15
_refine_diff_density_max 1.807
_refine_diff_density_min -0.900
_refine_diff_density_rms 0.183
_refine_ls_extinction_method none
_refine_ls_goodness_of_fit_ref 1.041
_refine_ls_hydrogen_treatment constr
_refine_ls_matrix_type fullcycle
_refine_ls_number_parameters 1067
_refine_ls_number_reflns 21310
_refine_ls_number_restraints 14
_refine_ls_restrained_S_all 1.043
_refine_ls_R_factor_all 0.1992
_refine_ls_R_factor_gt 0.1055
_refine_ls_shift/su_max 0.014
_refine_ls_shift/su_mean 0.005
_refine_ls_structure_factor_coef Fsqd
_refine_ls_weighting_details 'calc w=1/[\s^2^(Fo^2^)+(0.1558P)^2^+2.7188P] where P=(Fo^2^+2Fc^2^)/3'
_refine_ls_weighting_scheme calc
_refine_ls_wR_factor_gt 0.2639
_refine_ls_wR_factor_ref 0.3233
_reflns_number_gt 10187
_reflns_number_total 21310
_reflns_threshold_expression >2\s(I)
_cod_data_source_file om2000019_si_002.cif
_cod_data_source_block complex-2a
_cod_depositor_comments
;
The following automatic conversions were performed:
'__diffrn_radiation_source' tag replaced with
'_diffrn_radiation_source'.

'__computing_data_collection' tag
replaced with '_computing_data_collection'.

Automatic conversion script
Id: cif_correct_tags 1440 2010-10-19 06:21:57Z saulius 

The following automatic conversions were performed:

'_exptl_absorpt_correction_type' value 'EMPIRICAL' changed to
'empirical' according to
/home/saulius/struct/CIF-dictionaries/cif_core.dic dictionary named
'cif_core.dic' version 2.4.1 from 2010-06-29.

Automatic conversion script
Id: cif_fix_values 1715 2011-07-08 13:25:40Z adriana 
;
_cod_original_cell_volume 4581.2(17)
_cod_original_sg_symbol_H-M P-1
_cod_database_code 4064259

loop_
_symmetry_equiv_pos_as_xyz
'x, y, z'
'-x, -y, -z'

loop_
_atom_site_label
_atom_site_type_symbol
_atom_site_fract_x
_atom_site_fract_y
_atom_site_fract_z
_atom_site_U_iso_or_equiv
_atom_site_adp_type
_atom_site_occupancy
_atom_site_symmetry_multiplicity
_atom_site_calc_flag
_atom_site_refinement_flags
S1 S 1.0329(3) 1.3152(2) 0.9503(2) 0.0963(12) Uani 1 1 d .
O1S O 0.9953(8) 1.2250(5) 0.9293(5) 0.106(3) Uani 1 1 d .
O2S O 0.9852(8) 1.3640(7) 0.9323(7) 0.141(5) Uani 1 1 d .
O3S O 1.1245(11) 1.3495(9) 0.9320(9) 0.176(6) Uani 1 1 d .
C1S C 1.0712(10) 1.3431(10) 1.0532(9) 0.095(5) Uani 1 1 d .
F1 F 1.1242(7) 1.3073(7) 1.0763(6) 0.139(4) Uani 1 1 d .
F2 F 0.9969(9) 1.3128(7) 1.0805(7) 0.155(4) Uani 1 1 d .
F3 F 1.1073(8) 1.4263(6) 1.0809(6) 0.161(5) Uani 1 1 d .
S2 S 1.5248(3) 1.2357(2) 0.9809(2) 0.0915(11) Uani 1 1 d .
O4S O 1.4439(8) 1.2418(8) 0.9438(7) 0.153(5) Uani 1 1 d .
O5S O 1.5890(9) 1.2408(7) 0.9348(8) 0.142(5) Uani 1 1 d .
O6S O 1.5633(8) 1.2895(7) 1.0564(7) 0.136(5) Uani 1 1 d .
C2S C 1.489(2) 1.1273(19) 0.994(3) 0.23(3) Uani 1 1 d .
F4 F 1.4253(16) 1.1105(10) 1.0285(12) 0.266(9) Uani 1 1 d .
F5 F 1.5599(15) 1.1142(11) 1.0184(12) 0.240(7) Uani 1 1 d .
F6 F 1.4457(10) 1.0693(7) 0.9275(9) 0.196(7) Uani 1 1 d .
S3 S 0.7312(4) 0.6042(5) 0.5958(3) 0.162(3) Uani 1 1 d D
C3S C 0.716(4) 0.491(2) 0.550(3) 0.23(2) Uiso 1 1 d D
O7S O 0.7786(10) 0.6501(7) 0.5513(7) 0.153(6) Uani 1 1 d .
O8S O 0.6428(13) 0.6044(19) 0.5975(13) 0.347(17) Uani 1 1 d .
O9S O 0.7894(13) 0.6177(16) 0.6712(10) 0.284(13) Uani 1 1 d .
F7 F 0.665(2) 0.4436(17) 0.5867(19) 0.43(2) Uani 1 1 d .
F8 F 0.7848(19) 0.4852(14) 0.5372(18) 0.318(13) Uani 1 1 d .
F9 F 0.6581(15) 0.4765(10) 0.4837(13) 0.289(11) Uani 1 1 d .
Ru1 Ru 0.80611(6) 0.43528(6) 0.19058(5) 0.0601(3) Uani 1 1 d .
Ru2 Ru 0.45752(5) 0.43180(5) 0.16850(4) 0.0479(2) Uani 1 1 d .
Ru3 Ru 0.77595(6) 1.11869(6) 0.75379(5) 0.0594(3) Uani 1 1 d .
Ru4 Ru 1.09930(5) 1.07458(5) 0.82622(4) 0.0476(2) Uani 1 1 d .
O1 O 0.6873(5) 0.3843(5) 0.2313(4) 0.064(2) Uani 1 1 d .
O2 O 0.7177(4) 0.4832(4) 0.1356(4) 0.0549(17) Uani 1 1 d .
O3 O 0.5452(5) 0.3805(5) 0.2203(4) 0.0611(19) Uani 1 1 d .
O4 O 0.5759(4) 0.4819(4) 0.1267(4) 0.0512(16) Uani 1 1 d .
O5 O 0.9155(5) 1.1716(4) 0.7484(4) 0.0570(18) Uani 1 1 d .
O6 O 0.8329(5) 1.0498(4) 0.8155(4) 0.0579(18) Uani 1 1 d .
O7 O 0.9620(4) 1.0289(4) 0.8413(4) 0.0558(17) Uani 1 1 d .
O8 O 1.0460(5) 1.1514(4) 0.7749(4) 0.0519(16) Uani 1 1 d .
C1 C 0.6394(7) 0.4594(6) 0.1511(5) 0.049(2) Uani 1 1 d .
C2 C 0.6202(8) 0.4016(6) 0.2045(6) 0.052(3) Uani 1 1 d .
C3 C 0.9619(7) 1.1353(6) 0.7770(5) 0.049(2) Uani 1 1 d .
C4 C 0.9165(7) 1.0670(6) 0.8156(6) 0.049(2) Uani 1 1 d .
N1 N 0.8410(6) 0.5491(6) 0.2781(5) 0.057(2) Uani 1 1 d .
N2 N 0.9217(9) 0.7851(10) 0.5159(8) 0.121(5) Uani 1 1 d .
H2 H 0.8819 0.7392 0.5220 0.146 Uiso 1 1 calc R
N3 N 1.0395(6) 0.9870(5) 0.7177(5) 0.056(2) Uani 1 1 d .
O9 O 0.9963(7) 0.8574(6) 0.4366(5) 0.090(3) Uani 1 1 d .
C5 C 0.8259(9) 0.5434(9) 0.3459(7) 0.081(4) Uani 1 1 d .
H5 H 0.7942 0.4892 0.3523 0.097 Uiso 1 1 calc R
C6 C 0.8556(11) 0.6154(10) 0.4083(9) 0.105(5) Uani 1 1 d .
H6 H 0.8472 0.6091 0.4556 0.126 Uiso 1 1 calc R
C7 C 0.8987(10) 0.6979(9) 0.3962(8) 0.088(4) Uani 1 1 d D
C8 C 0.9110(8) 0.7011(8) 0.3245(7) 0.072(3) Uani 1 1 d .
H8 H 0.9393 0.7541 0.3145 0.086 Uiso 1 1 calc R
C9 C 0.8814(8) 0.6264(7) 0.2679(7) 0.063(3) Uani 1 1 d .
H9 H 0.8902 0.6305 0.2202 0.076 Uiso 1 1 calc R
C10 C 0.9388(13) 0.7834(13) 0.4545(9) 0.141(8) Uani 1 1 d D
C11 C 0.9672(11) 0.8643(10) 0.5829(10) 0.106(6) Uani 1 1 d .
C12 C 0.9390(11) 0.8431(9) 0.6436(9) 0.090(5) Uani 1 1 d .
H12 H 0.8958 0.7888 0.6409 0.109 Uiso 1 1 calc R
C13 C 0.9776(8) 0.9063(7) 0.7098(7) 0.071(3) Uani 1 1 d .
H13 H 0.9599 0.8927 0.7527 0.086 Uiso 1 1 calc R
C14 C 1.0634(8) 1.0092(8) 0.6569(6) 0.068(3) Uani 1 1 d .
H14 H 1.1038 1.0654 0.6618 0.082 Uiso 1 1 calc R
C15 C 1.0302(10) 0.9515(10) 0.5866(8) 0.096(5) Uani 1 1 d .
H15 H 1.0469 0.9672 0.5441 0.115 Uiso 1 1 calc R
N4 N 0.5307(6) 0.5384(6) 0.2624(5) 0.059(2) Uani 1 1 d .
N5 N 0.6681(11) 0.7521(10) 0.4622(10) 0.132(5) Uani 1 1 d .
H5A H 0.6513 0.7414 0.5023 0.158 Uiso 1 1 calc R
N6 N 0.7630(6) 1.0192(6) 0.6611(6) 0.067(2) Uani 1 1 d .
O10 O 0.7673(7) 0.8424(6) 0.4104(6) 0.096(3) Uani 1 1 d .
C16 C 0.7180(11) 0.9372(8) 0.6599(8) 0.103(5) Uani 1 1 d .
H16 H 0.6947 0.9254 0.7013 0.124 Uiso 1 1 calc R
C17 C 0.7039(12) 0.8693(9) 0.6013(10) 0.116(6) Uani 1 1 d .
H17 H 0.6732 0.8133 0.6041 0.140 Uiso 1 1 calc R
C18 C 0.7360(11) 0.8844(11) 0.5368(9) 0.094(5) Uani 1 1 d D
C19 C 0.7831(10) 0.9658(11) 0.5407(9) 0.115(6) Uani 1 1 d .
H19 H 0.8092 0.9798 0.5009 0.139 Uiso 1 1 calc R
C20 C 0.7952(10) 1.0321(9) 0.6031(8) 0.089(4) Uani 1 1 d .
H20 H 0.8284 1.0885 0.6025 0.107 Uiso 1 1 calc R
C21 C 0.7212(12) 0.8212(12) 0.4643(11) 0.122(7) Uani 1 1 d D
C22 C 0.6278(12) 0.6795(13) 0.3860(9) 0.111(6) Uani 1 1 d .
C23 C 0.5791(14) 0.6000(12) 0.3924(9) 0.131(7) Uani 1 1 d .
H23 H 0.5780 0.5926 0.4405 0.157 Uiso 1 1 calc R
C24 C 0.5310(12) 0.5297(10) 0.3322(7) 0.107(5) Uani 1 1 d .
H24 H 0.4989 0.4763 0.3400 0.128 Uiso 1 1 calc R
C25 C 0.5779(10) 0.6158(8) 0.2528(9) 0.098(5) Uani 1 1 d .
H25 H 0.5773 0.6226 0.2044 0.118 Uiso 1 1 calc R
C26 C 0.6274(10) 0.6858(9) 0.3141(11) 0.113(6) Uani 1 1 d .
H26 H 0.6612 0.7385 0.3061 0.136 Uiso 1 1 calc R
C27 C 0.8991(12) 0.3764(13) 0.2312(9) 0.105(6) Uani 1 1 d .
C28 C 0.9488(9) 0.4540(10) 0.2079(11) 0.098(5) Uani 1 1 d .
H28 H 0.9999 0.4975 0.2424 0.118 Uiso 1 1 calc R
C29 C 0.9247(9) 0.4664(10) 0.1389(10) 0.092(5) Uani 1 1 d .
H29 H 0.9592 0.5170 0.1278 0.110 Uiso 1 1 calc R
C30 C 0.8480(9) 0.4030(9) 0.0844(9) 0.086(5) Uani 1 1 d .
C31 C 0.7959(10) 0.3251(8) 0.1049(11) 0.101(5) Uani 1 1 d .
H31 H 0.7461 0.2823 0.0687 0.121 Uiso 1 1 calc R
C32 C 0.8165(13) 0.3107(11) 0.1767(10) 0.110(6) Uani 1 1 d .
H32 H 0.7793 0.2618 0.1887 0.131 Uiso 1 1 calc R
C33 C 0.8173(12) 0.4197(12) 0.0075(9) 0.122(6) Uani 1 1 d .
H33A H 0.7644 0.3703 -0.0230 0.182 Uiso 1 1 calc R
H33B H 0.8668 0.4302 -0.0179 0.182 Uiso 1 1 calc R
H33C H 0.8020 0.4690 0.0160 0.182 Uiso 1 1 calc R
C34 C 0.9215(16) 0.3579(13) 0.3069(12) 0.164(9) Uani 1 1 d D
H34 H 0.8638 0.3286 0.3209 0.197 Uiso 1 1 calc R
C35 C 0.9702(18) 0.2958(16) 0.2933(14) 0.245(13) Uani 1 1 d D
H35A H 0.9862 0.2813 0.3393 0.368 Uiso 1 1 calc R
H35B H 1.0251 0.3230 0.2770 0.368 Uiso 1 1 calc R
H35C H 0.9296 0.2444 0.2554 0.368 Uiso 1 1 calc R
C36 C 0.9849(16) 0.4380(15) 0.3724(14) 0.238(14) Uani 1 1 d D
H36A H 0.9954 0.4203 0.4176 0.357 Uiso 1 1 calc R
H36B H 0.9557 0.4776 0.3801 0.357 Uiso 1 1 calc R
H36C H 1.0427 0.4655 0.3600 0.357 Uiso 1 1 calc R
C37 C 0.3317(7) 0.3218(8) 0.1608(7) 0.066(3) Uani 1 1 d .
C38 C 0.3562(7) 0.3121(8) 0.0887(7) 0.070(3) Uani 1 1 d .
H38 H 0.3602 0.2611 0.0661 0.084 Uiso 1 1 calc R
C39 C 0.3738(7) 0.3775(8) 0.0537(6) 0.069(3) Uani 1 1 d .
H39 H 0.3917 0.3709 0.0084 0.083 Uiso 1 1 calc R
C40 C 0.3650(8) 0.4549(9) 0.0854(7) 0.071(3) Uani 1 1 d .
C41 C 0.3399(8) 0.4649(9) 0.1545(7) 0.078(4) Uani 1 1 d .
H41 H 0.3350 0.5155 0.1769 0.093 Uiso 1 1 calc R
C42 C 0.3217(7) 0.3949(9) 0.1906(7) 0.072(3) Uani 1 1 d .
H42 H 0.3027 0.4004 0.2355 0.086 Uiso 1 1 calc R
C43 C 0.3891(10) 0.5303(10) 0.0500(9) 0.115(5) Uani 1 1 d .
H43A H 0.4047 0.5144 0.0032 0.173 Uiso 1 1 calc R
H43B H 0.4407 0.5786 0.0835 0.173 Uiso 1 1 calc R
H43C H 0.3371 0.5454 0.0411 0.173 Uiso 1 1 calc R
C44 C 0.3166(9) 0.2527(9) 0.2045(11) 0.105(5) Uani 1 1 d D
H44 H 0.3398 0.2810 0.2585 0.126 Uiso 1 1 calc R
C45 C 0.3645(13) 0.1917(11) 0.1823(14) 0.185(11) Uani 1 1 d D
H45A H 0.3531 0.1504 0.2116 0.277 Uiso 1 1 calc R
H45B H 0.4297 0.2244 0.1916 0.277 Uiso 1 1 calc R
H45C H 0.3405 0.1622 0.1298 0.277 Uiso 1 1 calc R
C46 C 0.2098(9) 0.1982(11) 0.1877(12) 0.150(8) Uani 1 1 d D
H46A H 0.1983 0.1544 0.2144 0.225 Uiso 1 1 calc R
H46B H 0.1863 0.1718 0.1346 0.225 Uiso 1 1 calc R
H46C H 0.1797 0.2351 0.2038 0.225 Uiso 1 1 calc R
C47 C 0.7591(9) 1.2385(8) 0.7492(8) 0.078(4) Uani 1 1 d .
C48 C 0.7765(12) 1.2366(11) 0.8222(9) 0.095(5) Uani 1 1 d .
H48 H 0.8250 1.2833 0.8563 0.115 Uiso 1 1 calc R
C49 C 0.7253(13) 1.1683(15) 0.8488(10) 0.116(6) Uani 1 1 d .
H49 H 0.7383 1.1696 0.8995 0.139 Uiso 1 1 calc R
C50 C 0.6517(14) 1.0956(13) 0.7951(15) 0.117(7) Uani 1 1 d .
C51 C 0.6334(9) 1.0982(10) 0.7184(10) 0.091(4) Uani 1 1 d .
H51 H 0.5852 1.0525 0.6830 0.109 Uiso 1 1 calc R
C52 C 0.6877(9) 1.1693(9) 0.6961(9) 0.088(4) Uani 1 1 d .
H52 H 0.6762 1.1703 0.6459 0.106 Uiso 1 1 calc R
C53 C 0.5951(12) 1.0128(12) 0.8191(14) 0.180(10) Uani 1 1 d .
H53A H 0.6160 1.0217 0.8722 0.271 Uiso 1 1 calc R
H53B H 0.6040 0.9643 0.7923 0.271 Uiso 1 1 calc R
H53C H 0.5307 1.0019 0.8074 0.271 Uiso 1 1 calc R
C54 C 0.8271(14) 1.3170(10) 0.7370(14) 0.142(8) Uani 1 1 d D
H54 H 0.8869 1.3344 0.7717 0.170 Uiso 1 1 calc R
C55 C 0.8374(18) 1.3019(12) 0.6583(14) 0.193(11) Uani 1 1 d D
H55A H 0.8814 1.3536 0.6516 0.290 Uiso 1 1 calc R
H55B H 0.7789 1.2859 0.6245 0.290 Uiso 1 1 calc R
H55C H 0.8585 1.2565 0.6479 0.290 Uiso 1 1 calc R
C56 C 0.7914(15) 1.3895(12) 0.7520(17) 0.215(13) Uani 1 1 d D
H56A H 0.7852 1.4005 0.8030 0.323 Uiso 1 1 calc R
H56B H 0.7326 1.3720 0.7183 0.323 Uiso 1 1 calc R
H56C H 0.8345 1.4409 0.7442 0.323 Uiso 1 1 calc R
C57 C 1.1650(8) 1.0213(8) 0.9023(7) 0.069(3) Uani 1 1 d .
C58 C 1.1577(7) 1.0958(8) 0.9454(6) 0.067(3) Uani 1 1 d .
H58 H 1.1314 1.0918 0.9866 0.081 Uiso 1 1 calc R
C59 C 1.1891(7) 1.1726(7) 0.9270(6) 0.060(3) Uani 1 1 d .
H59 H 1.1819 1.2193 0.9552 0.072 Uiso 1 1 calc R
C60 C 1.2311(7) 1.1828(8) 0.8677(7) 0.069(3) Uani 1 1 d .
C61 C 1.2442(7) 1.1137(9) 0.8264(7) 0.073(3) Uani 1 1 d .
H61 H 1.2746 1.1206 0.7877 0.088 Uiso 1 1 calc R
C62 C 1.2109(8) 1.0315(9) 0.8436(7) 0.077(4) Uani 1 1 d .
H62 H 1.2197 0.9855 0.8160 0.092 Uiso 1 1 calc R
C63 C 1.2572(10) 1.2673(9) 0.8448(9) 0.107(5) Uani 1 1 d .
H63A H 1.2435 1.3075 0.8790 0.161 Uiso 1 1 calc R
H63B H 1.2227 1.2569 0.7947 0.161 Uiso 1 1 calc R
H63C H 1.3220 1.2905 0.8463 0.161 Uiso 1 1 calc R
C64 C 1.1294(10) 0.9308(10) 0.9174(10) 0.115(6) Uani 1 1 d D
H64 H 1.1134 0.8867 0.8701 0.137 Uiso 1 1 calc R
C65 C 1.2037(13) 0.9227(12) 0.9755(13) 0.194(12) Uani 1 1 d D
H65A H 1.2583 0.9318 0.9567 0.290 Uiso 1 1 calc R
H65B H 1.1806 0.8662 0.9835 0.290 Uiso 1 1 calc R
H65C H 1.2183 0.9650 1.0221 0.290 Uiso 1 1 calc R
C66 C 1.0457(13) 0.9142(11) 0.9514(11) 0.157(8) Uani 1 1 d D
H66A H 0.9966 0.9176 0.9174 0.235 Uiso 1 1 calc R
H66B H 1.0617 0.9566 0.9983 0.235 Uiso 1 1 calc R
H66C H 1.0259 0.8579 0.9599 0.235 Uiso 1 1 calc R
O3W O 1.496(2) 1.162(3) 0.5383(19) 0.49(3) Uani 1 1 d .
C6A C 1.4487(16) 1.1453(18) 0.753(2) 0.163(12) Uani 1 1 d D
H6A H 1.4405 1.1479 0.8014 0.196 Uiso 1 1 calc R
C4A C 1.413(4) 1.082(5) 0.630(3) 0.39(5) Uani 1 1 d D
H4A H 1.3732 1.0367 0.5893 0.466 Uiso 1 1 calc R
C3A C 1.480(4) 1.155(5) 0.604(2) 0.39(5) Uani 1 1 d .
C2A C 1.521(2) 1.231(3) 0.664(3) 0.227(17) Uani 1 1 d .
H2A H 1.5534 1.2845 0.6574 0.272 Uiso 1 1 calc R
C1A C 1.508(3) 1.217(3) 0.745(3) 0.24(2) Uani 1 1 d .
O1W O 1.332(2) 0.964(3) 0.6910(16) 0.64(6) Uani 1 1 d D
C10A C 1.393(4) 1.063(2) 0.699(2) 0.63(11) Uani 1 1 d D
O2W O 1.5668(15) 1.2956(14) 0.8022(13) 0.221(8) Uani 1 1 d .

loop_
_atom_site_aniso_label
_atom_site_aniso_U_11
_atom_site_aniso_U_22
_atom_site_aniso_U_33
_atom_site_aniso_U_23
_atom_site_aniso_U_13
_atom_site_aniso_U_12
S1 0.123(3) 0.067(2) 0.077(2) -0.0101(18) 0.001(2) 0.037(2)
O1S 0.148(9) 0.059(5) 0.077(6) -0.011(5) 0.011(6) 0.022(6)
O2S 0.128(10) 0.100(8) 0.175(12) 0.021(8) -0.036(8) 0.058(7)
O3S 0.212(15) 0.166(12) 0.205(15) 0.071(11) 0.151(13) 0.086(11)
C1S 0.063(9) 0.091(11) 0.107(12) -0.022(9) 0.016(9) 0.028(8)
F1 0.116(8) 0.153(9) 0.130(8) 0.000(7) -0.027(6) 0.073(7)
F2 0.177(11) 0.145(9) 0.168(11) 0.019(8) 0.100(9) 0.079(8)
F3 0.188(11) 0.081(6) 0.129(8) -0.050(6) 0.011(7) 0.005(6)
S2 0.068(2) 0.075(2) 0.107(3) -0.012(2) 0.012(2) 0.0207(19)
O4S 0.095(8) 0.159(11) 0.158(11) -0.024(9) -0.041(8) 0.059(8)
O5S 0.130(10) 0.115(9) 0.168(12) -0.003(8) 0.079(9) 0.037(8)
O6S 0.104(8) 0.112(9) 0.137(10) -0.043(8) 0.000(7) 0.028(7)
C2S 0.125(19) 0.12(2) 0.36(7) -0.08(3) 0.11(3) 0.014(16)
F4 0.31(2) 0.137(13) 0.30(2) 0.009(13) 0.175(19) 0.014(14)
F5 0.27(2) 0.154(15) 0.31(2) 0.059(14) 0.062(18) 0.106(15)
F6 0.191(13) 0.085(7) 0.239(15) -0.056(9) 0.069(12) 0.015(8)
S3 0.118(4) 0.227(7) 0.100(4) 0.044(4) 0.054(3) 0.012(4)
O7S 0.180(13) 0.110(8) 0.104(9) 0.005(7) 0.076(9) -0.018(8)
O8S 0.149(16) 0.51(4) 0.25(2) 0.02(3) 0.112(16) 0.00(2)
O9S 0.172(17) 0.46(3) 0.125(13) 0.089(17) 0.046(12) 0.000(18)
F7 0.37(3) 0.30(3) 0.54(5) 0.28(3) 0.02(3) -0.01(2)
F8 0.28(3) 0.22(2) 0.44(4) 0.09(2) 0.00(3) 0.11(2)
F9 0.30(2) 0.145(13) 0.30(2) 0.067(14) -0.066(18) -0.006(13)
Ru1 0.0455(5) 0.0521(5) 0.0740(6) -0.0047(4) 0.0046(4) 0.0238(4)
Ru2 0.0421(4) 0.0519(5) 0.0455(4) 0.0061(4) 0.0137(3) 0.0161(4)
Ru3 0.0478(5) 0.0608(6) 0.0602(5) -0.0037(4) 0.0006(4) 0.0253(4)
Ru4 0.0370(4) 0.0494(5) 0.0495(5) 0.0043(4) 0.0101(3) 0.0140(4)
O1 0.058(5) 0.063(5) 0.077(5) 0.029(4) 0.012(4) 0.028(4)
O2 0.046(4) 0.056(4) 0.058(4) 0.006(3) 0.015(3) 0.018(3)
O3 0.048(4) 0.065(5) 0.077(5) 0.026(4) 0.023(4) 0.022(4)
O4 0.048(4) 0.058(4) 0.051(4) 0.011(3) 0.014(3) 0.026(3)
O5 0.054(4) 0.051(4) 0.061(4) 0.009(3) 0.000(4) 0.023(4)
O6 0.044(4) 0.065(5) 0.058(4) 0.010(4) 0.014(3) 0.016(3)
O7 0.044(4) 0.061(4) 0.067(5) 0.020(4) 0.019(3) 0.023(3)
O8 0.047(4) 0.048(4) 0.050(4) 0.005(3) 0.015(3) 0.009(3)
C1 0.053(6) 0.046(5) 0.045(5) 0.001(4) 0.016(5) 0.020(5)
C2 0.057(7) 0.038(5) 0.049(6) 0.001(5) 0.002(5) 0.014(5)
C3 0.052(6) 0.045(6) 0.036(5) -0.004(4) 0.002(5) 0.013(5)
C4 0.042(6) 0.045(5) 0.050(6) 0.002(5) 0.008(5) 0.011(5)
N1 0.056(5) 0.059(6) 0.049(5) 0.002(4) 0.011(4) 0.021(4)
N2 0.093(10) 0.173(14) 0.120(11) 0.074(11) 0.034(9) 0.058(10)
N3 0.051(5) 0.047(5) 0.056(5) -0.007(4) 0.003(4) 0.018(4)
O9 0.123(8) 0.066(5) 0.062(5) 0.005(4) 0.046(5) 0.013(5)
C5 0.088(9) 0.076(10) 0.080(9) 0.021(8) 0.029(7) 0.031(8)
C6 0.123(13) 0.097(11) 0.079(10) -0.009(8) 0.041(9) 0.036(10)
C7 0.089(10) 0.077(10) 0.072(9) -0.027(8) 0.009(7) 0.032(8)
C8 0.070(8) 0.064(8) 0.070(8) 0.000(6) 0.013(6) 0.023(6)
C9 0.073(7) 0.057(7) 0.065(8) 0.015(6) 0.033(6) 0.026(6)
C10 0.151(17) 0.27(3) 0.069(11) 0.036(14) 0.039(11) 0.167(19)
C11 0.087(10) 0.079(10) 0.114(13) -0.059(10) -0.044(10) 0.058(9)
C12 0.106(12) 0.067(10) 0.079(10) -0.012(8) -0.004(9) 0.038(9)
C13 0.056(7) 0.052(7) 0.074(9) 0.000(6) -0.002(6) 0.000(5)
C14 0.069(8) 0.068(8) 0.043(6) -0.014(6) 0.005(6) 0.017(6)
C15 0.105(11) 0.107(12) 0.066(9) -0.017(8) 0.000(8) 0.058(10)
N4 0.056(5) 0.059(6) 0.057(6) 0.006(4) 0.014(4) 0.023(5)
N5 0.117(12) 0.124(12) 0.161(16) 0.056(12) 0.032(11) 0.047(10)
N6 0.062(6) 0.064(6) 0.065(6) 0.003(5) 0.013(5) 0.021(5)
O10 0.082(6) 0.084(7) 0.095(7) -0.011(5) 0.041(6) 0.012(5)
C16 0.148(14) 0.057(8) 0.067(9) -0.003(7) 0.003(9) 0.016(8)
C17 0.146(16) 0.056(9) 0.098(12) -0.012(8) -0.022(11) 0.021(9)
C18 0.085(10) 0.087(11) 0.083(10) -0.029(9) -0.016(8) 0.042(9)
C19 0.083(11) 0.102(12) 0.104(12) -0.035(10) 0.020(9) 0.004(9)
C20 0.087(10) 0.074(10) 0.086(10) -0.010(8) 0.026(8) 0.022(8)
C21 0.066(10) 0.085(12) 0.18(2) 0.017(13) -0.021(12) 0.025(9)
C22 0.107(13) 0.116(14) 0.067(10) -0.044(10) -0.021(9) 0.048(11)
C23 0.19(2) 0.094(12) 0.064(10) -0.012(9) -0.008(11) 0.043(13)
C24 0.157(15) 0.087(11) 0.056(8) -0.004(8) 0.014(9) 0.042(10)
C25 0.124(12) 0.060(8) 0.084(10) -0.016(8) 0.040(9) 0.018(8)
C26 0.086(11) 0.058(9) 0.162(16) -0.009(10) 0.041(11) 0.006(8)
C27 0.090(11) 0.136(15) 0.106(12) 0.002(11) -0.001(10) 0.087(12)
C28 0.052(8) 0.083(10) 0.149(16) 0.005(10) 0.008(9) 0.034(8)
C29 0.060(8) 0.080(10) 0.118(12) -0.027(9) 0.016(8) 0.037(8)
C30 0.065(8) 0.084(10) 0.116(13) -0.009(9) 0.034(9) 0.048(8)
C31 0.070(9) 0.055(8) 0.153(16) -0.031(9) 0.004(10) 0.034(7)
C32 0.134(15) 0.093(12) 0.123(13) 0.005(10) 0.018(12) 0.085(12)
C33 0.124(14) 0.162(17) 0.097(11) 0.002(11) 0.049(10) 0.085(13)
C34 0.17(2) 0.19(2) 0.17(2) 0.074(18) 0.004(17) 0.115(19)
C35 0.31(3) 0.29(3) 0.26(3) 0.10(2) 0.03(2) 0.26(3)
C36 0.21(2) 0.21(2) 0.23(3) -0.05(2) -0.11(2) 0.14(2)
C37 0.040(6) 0.060(7) 0.078(8) 0.005(6) 0.012(5) 0.002(5)
C38 0.049(6) 0.060(7) 0.074(8) -0.010(6) 0.005(6) 0.010(6)
C39 0.050(7) 0.091(9) 0.041(6) -0.004(6) 0.004(5) 0.012(6)
C40 0.061(7) 0.098(10) 0.058(7) 0.030(7) 0.017(6) 0.030(7)
C41 0.051(7) 0.097(10) 0.082(9) 0.015(8) 0.010(6) 0.032(7)
C42 0.047(6) 0.099(9) 0.063(8) 0.024(7) 0.018(6) 0.019(6)
C43 0.102(12) 0.149(14) 0.107(12) 0.060(11) 0.011(9) 0.058(10)
C44 0.077(10) 0.082(10) 0.154(16) 0.044(11) 0.045(10) 0.016(8)
C45 0.141(17) 0.120(15) 0.36(4) 0.12(2) 0.11(2) 0.078(13)
C46 0.089(11) 0.129(15) 0.23(2) 0.089(15) 0.067(13) 0.009(10)
C47 0.078(9) 0.060(8) 0.089(10) -0.005(7) 0.006(8) 0.037(7)
C48 0.099(12) 0.095(12) 0.093(12) -0.014(9) 0.009(9) 0.064(10)
C49 0.106(13) 0.167(18) 0.091(12) -0.007(13) 0.022(11) 0.094(14)
C50 0.104(14) 0.125(16) 0.19(2) 0.071(16) 0.083(16) 0.083(13)
C51 0.045(7) 0.083(10) 0.129(13) -0.009(9) -0.009(8) 0.036(7)
C52 0.077(9) 0.075(9) 0.112(12) 0.020(8) -0.001(8) 0.040(7)
C53 0.128(15) 0.185(18) 0.33(3) 0.13(2) 0.148(18) 0.107(14)
C54 0.163(18) 0.064(10) 0.21(3) 0.033(13) 0.077(18) 0.049(11)
C55 0.25(3) 0.099(16) 0.26(3) 0.087(19) 0.13(3) 0.061(17)
C56 0.17(2) 0.093(14) 0.41(4) 0.051(19) 0.09(2) 0.084(14)
C57 0.056(7) 0.070(8) 0.067(8) 0.006(6) -0.008(6) 0.023(6)
C58 0.055(7) 0.090(9) 0.047(6) 0.013(6) 0.003(5) 0.023(6)
C59 0.045(6) 0.054(7) 0.063(7) 0.007(6) -0.003(5) 0.009(5)
C60 0.043(6) 0.082(9) 0.066(8) 0.029(7) -0.006(6) 0.009(6)
C61 0.029(5) 0.105(10) 0.072(8) 0.023(7) 0.012(5) 0.012(6)
C62 0.050(7) 0.098(11) 0.081(9) 0.009(8) 0.000(6) 0.042(7)
C63 0.079(10) 0.103(11) 0.112(12) 0.043(10) 0.013(9) 0.000(8)
C64 0.077(10) 0.088(11) 0.171(18) 0.069(12) 0.001(11) 0.018(8)
C65 0.148(18) 0.127(16) 0.27(3) 0.101(18) -0.060(18) 0.031(13)
C66 0.17(2) 0.097(13) 0.18(2) 0.062(14) 0.017(16) 0.016(13)
O3W 0.37(4) 0.95(9) 0.24(3) 0.13(5) -0.05(3) 0.42(5)
C6A 0.112(18) 0.16(2) 0.22(4) 0.03(3) 0.041(19) 0.061(16)
C4A 0.36(8) 0.77(15) 0.22(5) 0.14(7) 0.12(6) 0.41(10)
C3A 0.42(7) 0.77(12) 0.10(2) -0.05(5) -0.07(4) 0.52(9)
C2A 0.20(3) 0.40(6) 0.22(4) 0.17(4) 0.11(3) 0.21(4)
C1A 0.20(4) 0.23(4) 0.31(5) -0.01(4) -0.02(4) 0.17(4)
O1W 0.36(5) 1.53(17) 0.13(3) 0.09(6) 0.06(3) 0.54(8)
C10A 0.69(16) 0.85(18) 0.29(6) -0.38(9) -0.27(8) 0.66(16)
O2W 0.26(2) 0.201(19) 0.24(2) 0.073(16) 0.091(17) 0.116(17)

loop_
_atom_type_symbol
_atom_type_description
_atom_type_scat_dispersion_real
_atom_type_scat_dispersion_imag
_atom_type_scat_source
C C 0.0033 0.0016 'International Tables Vol C Tables 4.2.6.8 and 6.1.1.4'
H H 0.0000 0.0000 'International Tables Vol C Tables 4.2.6.8 and 6.1.1.4'
N N 0.0061 0.0033 'International Tables Vol C Tables 4.2.6.8 and 6.1.1.4'
O O 0.0106 0.0060 'International Tables Vol C Tables 4.2.6.8 and 6.1.1.4'
F F 0.0171 0.0103 'International Tables Vol C Tables 4.2.6.8 and 6.1.1.4'
S S 0.1246 0.1234 'International Tables Vol C Tables 4.2.6.8 and 6.1.1.4'
Ru Ru -1.2594 0.8363 'International Tables Vol C Tables 4.2.6.8 and 6.1.1.4'

loop_
_geom_angle_atom_site_label_1
_geom_angle_atom_site_label_2
_geom_angle_atom_site_label_3
_geom_angle
O2S S1 O1S 123.9(7)
O2S S1 O3S 108.8(9)
O1S S1 O3S 110.3(8)
O2S S1 C1S 108.0(8)
O1S S1 C1S 103.9(7)
O3S S1 C1S 98.9(8)
F1 C1S F3 112.5(14)
F1 C1S F2 105.4(16)
F3 C1S F2 106.4(13)
F1 C1S S1 113.5(10)
F3 C1S S1 110.6(13)
F2 C1S S1 107.9(11)
O4S S2 O5S 111.9(9)
O4S S2 O6S 114.2(8)
O5S S2 O6S 115.0(8)
O4S S2 C2S 106.4(14)
O5S S2 C2S 105.2(12)
O6S S2 C2S 102.8(18)
F4 C2S F5 118(6)
F4 C2S F6 101(2)
F5 C2S F6 106(2)
F4 C2S S2 113(2)
F5 C2S S2 109(2)
F6 C2S S2 109(4)
O7S S3 O8S 116.6(15)
O7S S3 O9S 113.5(10)
O8S S3 O9S 114.2(13)
O7S S3 C3S 102.2(18)
O8S S3 C3S 108(2)
O9S S3 C3S 100(2)
F8 C3S F7 124(4)
F8 C3S F9 107(4)
F7 C3S F9 105(4)
F8 C3S S3 114(4)
F7 C3S S3 105(3)
F9 C3S S3 99(3)
O1 Ru1 O2 78.5(3)
O1 Ru1 N1 85.5(2)
O2 Ru1 N1 83.0(2)
O1 Ru1 C28 142.4(5)
O2 Ru1 C28 138.0(5)
N1 Ru1 C28 90.5(4)
O1 Ru1 C31 102.6(4)
O2 Ru1 C31 103.9(5)
N1 Ru1 C31 170.2(4)
C28 Ru1 C31 79.7(6)
O1 Ru1 C32 88.3(5)
O2 Ru1 C32 135.6(5)
N1 Ru1 C32 138.5(5)
C28 Ru1 C32 70.4(6)
C31 Ru1 C32 37.9(6)
O1 Ru1 C29 170.6(3)
O2 Ru1 C29 105.1(5)
N1 Ru1 C29 103.5(3)
C28 Ru1 C29 36.6(5)
C31 Ru1 C29 68.2(5)
C32 Ru1 C29 83.1(7)
O1 Ru1 C27 105.8(5)
O2 Ru1 C27 171.6(4)
N1 Ru1 C27 104.4(4)
C28 Ru1 C27 39.5(6)
C31 Ru1 C27 68.3(6)
C32 Ru1 C27 39.0(6)
C29 Ru1 C27 69.5(7)
O1 Ru1 C30 135.5(4)
O2 Ru1 C30 89.8(4)
N1 Ru1 C30 135.9(4)
C28 Ru1 C30 66.7(6)
C31 Ru1 C30 38.8(5)
C32 Ru1 C30 70.5(6)
C29 Ru1 C30 37.2(5)
C27 Ru1 C30 82.1(6)
O4 Ru2 N4 84.1(2)
O4 Ru2 O3 78.2(3)
N4 Ru2 O3 82.7(2)
O4 Ru2 C41 126.3(4)
N4 Ru2 C41 92.1(4)
O3 Ru2 C41 154.4(4)
O4 Ru2 C42 165.0(3)
N4 Ru2 C42 99.2(3)
O3 Ru2 C42 116.6(3)
C41 Ru2 C42 39.4(4)
O4 Ru2 C37 147.4(3)
N4 Ru2 C37 126.7(3)
O3 Ru2 C37 94.1(3)
C41 Ru2 C37 69.1(5)
C42 Ru2 C37 36.4(4)
O4 Ru2 C40 96.1(3)
N4 Ru2 C40 113.6(4)
O3 Ru2 C40 162.4(4)
C41 Ru2 C40 37.9(4)
C42 Ru2 C40 69.1(4)
C37 Ru2 C40 81.7(5)
O4 Ru2 C39 89.6(3)
N4 Ru2 C39 150.2(4)
O3 Ru2 C39 124.5(4)
C41 Ru2 C39 68.4(5)
C42 Ru2 C39 80.2(4)
C37 Ru2 C39 68.5(5)
C40 Ru2 C39 38.1(5)
O4 Ru2 C38 110.4(3)
N4 Ru2 C38 165.4(3)
O3 Ru2 C38 98.4(3)
C41 Ru2 C38 80.7(5)
C42 Ru2 C38 67.2(5)
C37 Ru2 C38 38.7(4)
C40 Ru2 C38 67.6(5)
C39 Ru2 C38 36.6(4)
O5 Ru3 N6 84.6(3)
O5 Ru3 O6 78.4(3)
N6 Ru3 O6 82.4(3)
O5 Ru3 C50 161.0(7)
N6 Ru3 C50 113.8(7)
O6 Ru3 C50 98.5(5)
O5 Ru3 C51 152.1(5)
N6 Ru3 C51 91.9(4)
O6 Ru3 C51 128.6(5)
C50 Ru3 C51 38.6(6)
O5 Ru3 C52 115.2(4)
N6 Ru3 C52 97.8(4)
O6 Ru3 C52 166.4(4)
C50 Ru3 C52 68.9(7)
C51 Ru3 C52 37.8(5)
O5 Ru3 C47 92.5(4)
N6 Ru3 C47 126.8(4)
O6 Ru3 C47 148.9(4)
C50 Ru3 C47 80.4(6)
C51 Ru3 C47 67.6(5)
C52 Ru3 C47 37.3(5)
O5 Ru3 C48 96.1(5)
N6 Ru3 C48 162.8(5)
O6 Ru3 C48 114.7(4)
C50 Ru3 C48 67.8(7)
C51 Ru3 C48 79.4(6)
C52 Ru3 C48 66.3(6)
C47 Ru3 C48 36.0(5)
O5 Ru3 C49 122.6(6)
N6 Ru3 C49 151.1(7)
O6 Ru3 C49 92.9(5)
C50 Ru3 C49 38.4(7)
C51 Ru3 C49 68.8(6)
C52 Ru3 C49 80.3(6)
C47 Ru3 C49 66.8(7)
C48 Ru3 C49 37.1(6)
O8 Ru4 N3 82.7(2)
O8 Ru4 O7 78.7(3)
N3 Ru4 O7 84.7(2)
O8 Ru4 C60 89.4(3)
N3 Ru4 C60 129.8(4)
O7 Ru4 C60 142.1(4)
O8 Ru4 C57 166.4(3)
N3 Ru4 C57 111.0(3)
O7 Ru4 C57 101.7(4)
C60 Ru4 C57 82.0(4)
O8 Ru4 C59 98.3(3)
N3 Ru4 C59 166.6(3)
O7 Ru4 C59 108.6(3)
C60 Ru4 C59 37.2(4)
C57 Ru4 C59 68.5(4)
O8 Ru4 C61 109.7(4)
N3 Ru4 C61 100.0(3)
O7 Ru4 C61 170.8(3)
C60 Ru4 C61 37.6(5)
C57 Ru4 C61 69.2(5)
C59 Ru4 C61 67.1(5)
O8 Ru4 C62 146.5(4)
N3 Ru4 C62 91.6(3)
O7 Ru4 C62 133.8(4)
C60 Ru4 C62 69.1(5)
C57 Ru4 C62 37.8(5)
C59 Ru4 C62 80.2(5)
C61 Ru4 C62 38.8(5)
O8 Ru4 C58 128.1(3)
N3 Ru4 C58 147.8(3)
O7 Ru4 C58 92.1(3)
C60 Ru4 C58 67.2(4)
C57 Ru4 C58 38.5(4)
C59 Ru4 C58 36.7(4)
C61 Ru4 C58 79.7(5)
C62 Ru4 C58 67.8(5)
C2 O1 Ru1 114.6(7)
C1 O2 Ru1 113.1(6)
C2 O3 Ru2 113.9(7)
C1 O4 Ru2 112.9(6)
C3 O5 Ru3 112.8(7)
C4 O6 Ru3 113.0(7)
C4 O7 Ru4 112.8(6)
C3 O8 Ru4 113.1(6)
O4 C1 O2 124.6(9)
O4 C1 C2 117.2(9)
O2 C1 C2 118.2(9)
O3 C2 O1 126.7(10)
O3 C2 C1 117.7(9)
O1 C2 C1 115.4(10)
O5 C3 O8 124.2(10)
O5 C3 C4 118.9(9)
O8 C3 C4 117.0(9)
O7 C4 O6 124.8(10)
O7 C4 C3 118.5(9)
O6 C4 C3 116.6(9)
C9 N1 C5 118.4(10)
C9 N1 Ru1 121.3(7)
C5 N1 Ru1 120.3(8)
C10 N2 C11 123.5(18)
C14 N3 C13 118.7(10)
C14 N3 Ru4 121.1(7)
C13 N3 Ru4 120.2(8)
N1 C5 C6 123.3(13)
C5 C6 C7 117.5(14)
C8 C7 C6 117.4(11)
C8 C7 C10 115.5(15)
C6 C7 C10 127.0(15)
C7 C8 C9 120.3(12)
N1 C9 C8 123.0(11)
N2 C10 O9 122.6(16)
N2 C10 C7 118(2)
O9 C10 C7 119.3(14)
C12 C11 C15 121.6(13)
C12 C11 N2 108.7(16)
C15 C11 N2 129.6(18)
C11 C12 C13 116.0(15)
N3 C13 C12 125.2(14)
N3 C14 C15 122.1(13)
C14 C15 C11 116.2(15)
C25 N4 C24 119.1(12)
C25 N4 Ru2 120.3(9)
C24 N4 Ru2 120.6(9)
C21 N5 C22 119.9(18)
C20 N6 C16 115.7(12)
C20 N6 Ru3 124.1(9)
C16 N6 Ru3 120.2(9)
N6 C16 C17 123.8(16)
C16 C17 C18 119.9(15)
C19 C18 C17 114.9(14)
C19 C18 C21 116.2(18)
C17 C18 C21 128.9(17)
C18 C19 C20 121.8(17)
N6 C20 C19 123.7(15)
N5 C21 O10 126.0(17)
N5 C21 C18 111(2)
O10 C21 C18 122.8(16)
C23 C22 C26 115.1(14)
C23 C22 N5 114.7(17)
C26 C22 N5 129.8(19)
C22 C23 C24 123.8(17)
N4 C24 C23 119.5(16)
N4 C25 C26 120.7(15)
C22 C26 C25 121.7(16)
C32 C27 C28 116.6(15)
C32 C27 C34 115.9(19)
C28 C27 C34 127.4(17)
C32 C27 Ru1 69.8(7)
C28 C27 Ru1 68.2(8)
C34 C27 Ru1 130.8(11)
C29 C28 C27 124.3(15)
C29 C28 Ru1 73.4(8)
C27 C28 Ru1 72.3(8)
C28 C29 C30 120.4(17)
C28 C29 Ru1 70.1(9)
C30 C29 Ru1 72.3(8)
C29 C30 C31 117.6(16)
C29 C30 C33 120.1(16)
C31 C30 C33 122.2(14)
C29 C30 Ru1 70.5(9)
C31 C30 Ru1 69.2(8)
C33 C30 Ru1 128.0(8)
C32 C31 C30 124.1(15)
C32 C31 Ru1 71.4(8)
C30 C31 Ru1 72.0(7)
C31 C32 C27 116.9(17)
C31 C32 Ru1 70.6(8)
C27 C32 Ru1 71.2(8)
C27 C34 C35 105.2(16)
C27 C34 C36 115.2(19)
C35 C34 C36 109.2(18)
C42 C37 C38 118.4(12)
C42 C37 C44 118.9(12)
C38 C37 C44 122.7(12)
C42 C37 Ru2 71.1(7)
C38 C37 Ru2 71.4(6)
C44 C37 Ru2 128.8(8)
C39 C38 C37 120.6(11)
C39 C38 Ru2 71.0(6)
C37 C38 Ru2 69.9(6)
C38 C39 C40 121.2(11)
C38 C39 Ru2 72.5(7)
C40 C39 Ru2 70.9(6)
C41 C40 C39 119.1(12)
C41 C40 C43 118.5(13)
C39 C40 C43 122.3(12)
C41 C40 Ru2 70.2(7)
C39 C40 Ru2 71.0(7)
C43 C40 Ru2 126.9(9)
C40 C41 C42 118.8(13)
C40 C41 Ru2 72.0(7)
C42 C41 Ru2 70.6(7)
C37 C42 C41 121.9(12)
C37 C42 Ru2 72.5(7)
C41 C42 Ru2 70.0(6)
C37 C44 C45 113.3(13)
C37 C44 C46 107.6(12)
C45 C44 C46 108.7(14)
C48 C47 C52 120.0(15)
C48 C47 C54 111.4(16)
C52 C47 C54 128.5(16)
C48 C47 Ru3 71.5(8)
C52 C47 Ru3 70.3(7)
C54 C47 Ru3 127.1(10)
C47 C48 C49 123.4(16)
C47 C48 Ru3 72.4(8)
C49 C48 Ru3 72.3(9)
C48 C49 C50 117.7(18)
C48 C49 Ru3 70.6(9)
C50 C49 Ru3 69.3(9)
C51 C50 C49 118.6(17)
C51 C50 C53 120(2)
C49 C50 C53 121(2)
C51 C50 Ru3 70.3(8)
C49 C50 Ru3 72.3(9)
C53 C50 Ru3 126.4(10)
C52 C51 C50 120.2(15)
C52 C51 Ru3 71.6(7)
C50 C51 Ru3 71.1(8)
C51 C52 C47 120.0(15)
C51 C52 Ru3 70.6(7)
C47 C52 Ru3 72.4(7)
C55 C54 C47 110.9(16)
C55 C54 C56 108(2)
C47 C54 C56 108.2(16)
C62 C57 C58 117.6(12)
C62 C57 C64 117.4(13)
C58 C57 C64 125.0(13)
C62 C57 Ru4 71.2(7)
C58 C57 Ru4 71.3(6)
C64 C57 Ru4 130.4(8)
C59 C58 C57 121.1(12)
C59 C58 Ru4 71.1(6)
C57 C58 Ru4 70.2(6)
C58 C59 C60 121.9(12)
C58 C59 Ru4 72.3(6)
C60 C59 Ru4 71.0(7)
C61 C60 C59 119.3(12)
C61 C60 C63 120.6(13)
C59 C60 C63 120.0(13)
C61 C60 Ru4 71.5(7)
C59 C60 Ru4 71.7(6)
C63 C60 Ru4 125.4(8)
C60 C61 C62 120.2(12)
C60 C61 Ru4 70.9(6)
C62 C61 Ru4 70.8(6)
C57 C62 C61 119.8(12)
C57 C62 Ru4 71.0(7)
C61 C62 Ru4 70.4(6)
C66 C64 C65 105.6(16)
C66 C64 C57 112.0(13)
C65 C64 C57 110.9(12)
C1A C6A C10A 132(4)
C10A C4A C3A 139(7)
O3W C3A C2A 117(8)
O3W C3A C4A 133(7)
C2A C3A C4A 110(5)
C3A C2A C1A 115(5)
C6A C1A O2W 129(5)
C6A C1A C2A 122(4)
O2W C1A C2A 109(5)
C4A C10A C6A 101(5)
C4A C10A O1W 114(4)
C6A C10A O1W 145(4)

loop_
_geom_bond_atom_site_label_1
_geom_bond_atom_site_label_2
_geom_bond_distance
S1 O2S 1.381(10)
S1 O1S 1.401(9)
S1 O3S 1.487(14)
S1 C1S 1.835(17)
C1S F1 1.288(17)
C1S F3 1.303(16)
C1S F2 1.332(17)
S2 O4S 1.423(11)
S2 O5S 1.422(11)
S2 O6S 1.434(11)
S2 C2S 1.83(4)
C2S F4 1.25(4)
C2S F5 1.27(4)
C2S F6 1.35(4)
S3 O7S 1.374(11)
S3 O8S 1.42(2)
S3 O9S 1.493(18)
S3 C3S 1.89(2)
C3S F8 1.20(5)
C3S F7 1.29(5)
C3S F9 1.35(5)
Ru1 O1 2.105(7)
Ru1 O2 2.115(7)
Ru1 N1 2.136(8)
Ru1 C28 2.152(13)
Ru1 C31 2.178(13)
Ru1 C32 2.188(14)
Ru1 C29 2.193(15)
Ru1 C27 2.208(13)
Ru1 C30 2.216(14)
Ru2 O4 2.109(6)
Ru2 N4 2.108(9)
Ru2 O3 2.123(7)
Ru2 C41 2.151(12)
Ru2 C42 2.158(11)
Ru2 C37 2.176(10)
Ru2 C40 2.175(11)
Ru2 C39 2.176(10)
Ru2 C38 2.195(11)
Ru3 O5 2.111(7)
Ru3 N6 2.120(10)
Ru3 O6 2.135(7)
Ru3 C50 2.167(15)
Ru3 C51 2.156(11)
Ru3 C52 2.170(12)
Ru3 C47 2.197(12)
Ru3 C48 2.186(13)
Ru3 C49 2.208(15)
Ru4 O8 2.111(7)
Ru4 N3 2.125(8)
Ru4 O7 2.131(6)
Ru4 C60 2.160(11)
Ru4 C57 2.170(11)
Ru4 C59 2.168(11)
Ru4 C61 2.168(10)
Ru4 C62 2.173(11)
Ru4 C58 2.184(11)
O1 C2 1.274(12)
O2 C1 1.266(11)
O3 C2 1.219(12)
O4 C1 1.266(12)
O5 C3 1.254(12)
O6 C4 1.262(11)
O7 C4 1.247(12)
O8 C3 1.280(12)
C1 C2 1.524(14)
C3 C4 1.514(14)
N1 C9 1.322(13)
N1 C5 1.334(15)
N2 C10 1.210(19)
N2 C11 1.525(19)
N3 C14 1.327(14)
N3 C13 1.352(13)
O9 C10 1.41(2)
C5 C6 1.411(18)
C6 C7 1.42(2)
C7 C8 1.387(18)
C7 C10 1.510(16)
C8 C9 1.379(15)
C11 C12 1.34(2)
C11 C15 1.46(2)
C12 C13 1.368(17)
C14 C15 1.382(15)
N4 C25 1.339(16)
N4 C24 1.336(16)
N5 C21 1.178(19)
N5 C22 1.57(2)
N6 C20 1.286(16)
N6 C16 1.331(15)
O10 C21 1.36(2)
C16 C17 1.368(19)
C17 C18 1.41(2)
C18 C19 1.32(2)
C18 C21 1.495(16)
C19 C20 1.404(18)
C22 C23 1.35(2)
C22 C26 1.36(2)
C23 C24 1.371(19)
C25 C26 1.383(19)
C27 C32 1.47(2)
C27 C28 1.47(2)
C27 C34 1.52(2)
C28 C29 1.36(2)
C29 C30 1.406(18)
C30 C31 1.46(2)
C30 C33 1.56(2)
C31 C32 1.42(2)
C34 C35 1.543(16)
C34 C36 1.554(16)
C37 C42 1.354(16)
C37 C38 1.449(16)
C37 C44 1.538(18)
C38 C39 1.372(16)
C39 C40 1.420(17)
C40 C41 1.404(16)
C40 C43 1.522(18)
C41 C42 1.453(17)
C44 C45 1.543(15)
C44 C46 1.573(14)
C47 C48 1.355(19)
C47 C52 1.396(17)
C47 C54 1.48(2)
C48 C49 1.40(2)
C49 C50 1.44(3)
C50 C51 1.43(2)
C50 C53 1.58(2)
C51 C52 1.40(2)
C54 C55 1.483(16)
C54 C56 1.550(15)
C57 C62 1.407(17)
C57 C58 1.435(16)
C57 C64 1.555(17)
C58 C59 1.369(15)
C59 C60 1.382(16)
C60 C61 1.393(17)
C60 C63 1.528(17)
C61 C62 1.441(17)
C64 C66 1.523(16)
C64 C65 1.551(14)
O3W C3A 1.31(6)
C6A C1A 1.30(5)
C6A C10A 1.45(2)
C4A C10A 1.43(2)
C4A C3A 1.55(10)
C3A C2A 1.42(6)
C2A C1A 1.60(5)
C1A O2W 1.45(4)
O1W C10A 1.59(2)
